data_7018102
loop_
_publ_author_name
'Aschenbach, Lara K.'
'Knight, Fergus R.'
'Randall, Rebecca A. M.'
'Cordes, David B.'
'Baggott, Alex'
'B\"uhl, Michael'
'Slawin, Alexandra M. Z.'
'Woollins, J. Derek'

_publ_section_title
;
 Onset of three-centre, four-electron bonding in peri-substituted
 acenaphthenes: A structural and computational investigation.
;
_journal_issue 11
_journal_name_full 'Dalton transactions (Cambridge, England : 2003)'
_journal_page_first 3141
_journal_page_last 3153
_journal_paper_doi 10.1039/c1dt11697e
_journal_volume 41
_journal_year 2012
_chemical_formula_moiety 'C18 H13 I Te'
_chemical_formula_sum 'C18 H13 I Te'
_chemical_formula_weight 483.81
_space_group_IT_number 14
_symmetry_cell_setting monoclinic
_symmetry_Int_Tables_number 14
_symmetry_space_group_name_Hall '-P 2ybc'
_symmetry_space_group_name_H-M 'P 1 21/c 1'
_atom_sites_solution_hydrogens geom
_atom_sites_solution_primary direct
_atom_sites_solution_secondary difmap
_cell_angle_alpha 90.0000
_cell_angle_beta 90.069(9)
_cell_angle_gamma 90.0000
_cell_formula_units_Z 8
_cell_length_a 5.9391(18)
_cell_length_b 22.301(6)
_cell_length_c 22.556(6)
_cell_measurement_reflns_used 11724
_cell_measurement_temperature 125
_cell_measurement_theta_max 29.13
_cell_measurement_theta_min 0.90
_cell_volume 2987.5(14)
_computing_cell_refinement 'CrystalClear-SM Expert 2.0 r2'
_computing_data_collection 'CrystalClear-SM Expert 2.0 r2 (Rigaku, 2009)'
_computing_data_reduction 'CrystalClear-SM Expert 2.0 r2'
_computing_molecular_graphics 'CrystalStructure 4.0'
_computing_publication_material 'CrystalStructure 4.0 (Rigaku, 2010)'
_computing_structure_refinement 'SHELXL97 (Sheldrick, 1997)'
_computing_structure_solution 'SHELXS97 (Sheldrick, 1997)'
_diffrn_ambient_temperature 125
_diffrn_detector_area_resol_mean 28.944
_diffrn_measured_fraction_theta_full 0.998
_diffrn_measured_fraction_theta_max 0.869
_diffrn_measurement_device_type 'Rigaku Saturn724 CCD'
_diffrn_measurement_method \w
_diffrn_radiation_type 'Mo K\a'
_diffrn_radiation_wavelength 0.71075
_diffrn_reflns_av_R_equivalents 0.0779
_diffrn_reflns_limit_h_max 8
_diffrn_reflns_limit_h_min -8
_diffrn_reflns_limit_k_max 30
_diffrn_reflns_limit_k_min -28
_diffrn_reflns_limit_l_max 30
_diffrn_reflns_limit_l_min -28
_diffrn_reflns_number 25932
_diffrn_reflns_theta_full 25.00
_diffrn_reflns_theta_max 29.10
_diffrn_standards_number 0
_exptl_absorpt_coefficient_mu 4.046
_exptl_absorpt_correction_T_max 0.922
_exptl_absorpt_correction_T_min 0.509
_exptl_absorpt_correction_type multi-scan
_exptl_absorpt_process_details 'Jacobson, R. (1998) Private communication'
_exptl_crystal_colour yellow
_exptl_crystal_density_diffrn 2.151
_exptl_crystal_density_method 'not measured'
_exptl_crystal_description plate
_exptl_crystal_F_000 1808.00
_exptl_crystal_size_max 0.27
_exptl_crystal_size_mid 0.03
_exptl_crystal_size_min 0.02
_refine_diff_density_max 2.790
_refine_diff_density_min -3.560
_refine_ls_extinction_method none
_refine_ls_goodness_of_fit_ref 1.234
_refine_ls_hydrogen_treatment constr
_refine_ls_number_parameters 361
_refine_ls_number_reflns 6960
_refine_ls_number_restraints 0
_refine_ls_R_factor_gt 0.0953
_refine_ls_shift/su_max 0.028
_refine_ls_structure_factor_coef Fsqd
_refine_ls_weighting_details 'w = 1/[\s^2^(Fo^2^)+(0.1558P)^2^+65.4676P] where P=(Fo^2^+2Fc^2^)/3'
_refine_ls_weighting_scheme calc
_refine_ls_wR_factor_ref 0.3291
_reflns_number_gt 5721
_reflns_number_total 7133
_reflns_threshold_expression F^2^>2.0\s(F^2^)
_cod_data_source_file c1dt11697e.txt
_cod_data_source_block Ferg86-4off
_cod_original_cell_volume 2987.5(15)
_cod_database_code 7018102

loop_
_symmetry_equiv_pos_site_id
_symmetry_equiv_pos_as_xyz
1 +X,+Y,+Z
2 -X,1/2+Y,1/2-Z
3 -X,-Y,-Z
4 +X,1/2-Y,1/2+Z

loop_
_atom_site_label
_atom_site_type_symbol
_atom_site_fract_x
_atom_site_fract_y
_atom_site_fract_z
_atom_site_U_iso_or_equiv
_atom_site_adp_type
_atom_site_occupancy
_atom_site_symmetry_multiplicity
_atom_site_calc_flag
_atom_site_refinement_flags
I(1) I 0.82511(19) 0.50425(5) 0.29229(5) 0.0319(3) Uani 1.00 4 d .
I(2) I 0.31776(19) 0.50379(5) 0.18746(5) 0.0317(3) Uani 1.00 4 d .
Te(1) Te 1.05625(17) 0.36701(4) 0.30767(5) 0.0251(3) Uani 1.00 4 d .
Te(2) Te 0.55281(17) 0.36593(4) 0.18408(5) 0.0241(3) Uani 1.00 4 d .
C(1) C 0.619(3) 0.4703(6) 0.3576(7) 0.025(3) Uani 1.00 4 d .
C(2) C 0.437(3) 0.5055(7) 0.3716(9) 0.035(4) Uani 1.00 4 d .
C(3) C 0.293(3) 0.4943(8) 0.4179(10) 0.041(5) Uani 1.00 4 d .
C(4) C 0.341(3) 0.4471(8) 0.4563(8) 0.034(4) Uani 1.00 4 d .
C(5) C 0.526(3) 0.4096(8) 0.4426(8) 0.033(4) Uani 1.00 4 d .
C(6) C 0.551(3) 0.3641(8) 0.4864(8) 0.031(3) Uani 1.00 4 d .
C(7) C 0.731(3) 0.3248(7) 0.4777(7) 0.025(3) Uani 1.00 4 d .
C(8) C 0.870(3) 0.3291(7) 0.4257(7) 0.030(3) Uani 1.00 4 d .
C(9) C 0.842(2) 0.3731(7) 0.3857(8) 0.027(3) Uani 1.00 4 d .
C(10) C 0.670(3) 0.4182(7) 0.3927(7) 0.027(3) Uani 1.00 4 d .
C(11) C 0.234(3) 0.4252(9) 0.5126(9) 0.042(5) Uani 1.00 4 d .
C(12) C 0.367(3) 0.3711(8) 0.5282(8) 0.033(4) Uani 1.00 4 d .
C(13) C 1.157(3) 0.2758(8) 0.3235(7) 0.027(3) Uani 1.00 4 d .
C(14) C 1.365(3) 0.2648(8) 0.3476(9) 0.037(4) Uani 1.00 4 d .
C(15) C 1.435(3) 0.2077(9) 0.3528(9) 0.037(4) Uani 1.00 4 d .
C(16) C 1.306(3) 0.1596(9) 0.3317(8) 0.040(4) Uani 1.00 4 d .
C(17) C 1.095(3) 0.1700(7) 0.3081(8) 0.030(3) Uani 1.00 4 d .
C(18) C 1.022(3) 0.2293(7) 0.3012(6) 0.023(3) Uani 1.00 4 d .
C(21) C 0.113(2) 0.4654(7) 0.1238(8) 0.027(3) Uani 1.00 4 d .
C(22) C -0.075(3) 0.4995(7) 0.1072(10) 0.036(4) Uani 1.00 4 d .
C(23) C -0.220(3) 0.4845(8) 0.0621(8) 0.032(4) Uani 1.00 4 d .
C(24) C -0.168(2) 0.4310(7) 0.0282(7) 0.025(3) Uani 1.00 4 d .
C(25) C 0.017(3) 0.3971(8) 0.0463(7) 0.029(3) Uani 1.00 4 d .
C(26) C 0.042(3) 0.3471(8) 0.0091(7) 0.028(3) Uani 1.00 4 d .
C(27) C 0.218(3) 0.3091(8) 0.0201(8) 0.032(4) Uani 1.00 4 d .
C(28) C 0.361(3) 0.3180(7) 0.0683(7) 0.024(3) Uani 1.00 4 d .
C(29) C 0.342(3) 0.3661(6) 0.1064(7) 0.022(3) Uani 1.00 4 d .
C(30) C 0.162(2) 0.4100(6) 0.0951(7) 0.022(3) Uani 1.00 4 d .
C(31) C -0.281(2) 0.4027(8) -0.0241(7) 0.031(4) Uani 1.00 4 d .
C(32) C -0.147(3) 0.3458(9) -0.0367(9) 0.038(4) Uani 1.00 4 d .
C(33) C 0.662(2) 0.2767(7) 0.1723(7) 0.023(3) Uani 1.00 4 d .
C(34) C 0.870(2) 0.2642(7) 0.1479(7) 0.027(3) Uani 1.00 4 d .
C(35) C 0.944(2) 0.2060(7) 0.1425(7) 0.025(3) Uani 1.00 4 d .
C(36) C 0.816(3) 0.1584(7) 0.1615(7) 0.027(3) Uani 1.00 4 d .
C(37) C 0.603(3) 0.1695(8) 0.1886(8) 0.034(4) Uani 1.00 4 d .
C(38) C 0.531(3) 0.2284(7) 0.1934(7) 0.025(3) Uani 1.00 4 d .
H(2) H 0.4082 0.5397 0.3477 0.042 Uiso 1.00 4 calc R
H(3) H 0.1635 0.5185 0.4238 0.049 Uiso 1.00 4 calc R
H(7) H 0.7620 0.2949 0.5065 0.030 Uiso 1.00 4 calc R
H(8) H 0.9841 0.3000 0.4194 0.036 Uiso 1.00 4 calc R
H(11A) H 0.2447 0.4559 0.5442 0.050 Uiso 1.00 4 calc R
H(11B) H 0.0741 0.4149 0.5061 0.050 Uiso 1.00 4 calc R
H(12A) H 0.4283 0.3752 0.5689 0.039 Uiso 1.00 4 calc R
H(12B) H 0.2694 0.3352 0.5271 0.039 Uiso 1.00 4 calc R
H(14) H 1.4584 0.2970 0.3605 0.044 Uiso 1.00 4 calc R
H(15) H 1.5763 0.1997 0.3711 0.044 Uiso 1.00 4 calc R
H(16) H 1.3639 0.1199 0.3337 0.048 Uiso 1.00 4 calc R
H(17) H 1.0009 0.1375 0.2967 0.036 Uiso 1.00 4 calc R
H(18) H 0.8833 0.2379 0.2818 0.027 Uiso 1.00 4 calc R
H(22) H -0.1037 0.5353 0.1286 0.044 Uiso 1.00 4 calc R
H(23) H -0.3488 0.5082 0.0534 0.039 Uiso 1.00 4 calc R
H(27) H 0.2436 0.2760 -0.0056 0.039 Uiso 1.00 4 calc R
H(28) H 0.4775 0.2896 0.0753 0.029 Uiso 1.00 4 calc R
H(31A) H -0.2783 0.4299 -0.0587 0.037 Uiso 1.00 4 calc R
H(31B) H -0.4399 0.3928 -0.0148 0.037 Uiso 1.00 4 calc R
H(32A) H -0.0849 0.3464 -0.0775 0.046 Uiso 1.00 4 calc R
H(32B) H -0.2415 0.3097 -0.0319 0.046 Uiso 1.00 4 calc R
H(34) H 0.9626 0.2962 0.1347 0.032 Uiso 1.00 4 calc R
H(35) H 1.0873 0.1986 0.1252 0.030 Uiso 1.00 4 calc R
H(36) H 0.8693 0.1185 0.1567 0.033 Uiso 1.00 4 calc R
H(37) H 0.5133 0.1374 0.2029 0.040 Uiso 1.00 4 calc R
H(38) H 0.3900 0.2365 0.2115 0.030 Uiso 1.00 4 calc R

loop_
_atom_site_aniso_label
_atom_site_aniso_U_11
_atom_site_aniso_U_22
_atom_site_aniso_U_33
_atom_site_aniso_U_12
_atom_site_aniso_U_13
_atom_site_aniso_U_23
I(1) 0.0343(6) 0.0279(6) 0.0335(6) -0.0010(4) -0.0003(5) 0.0026(4)
I(2) 0.0351(6) 0.0270(6) 0.0332(6) -0.0012(4) 0.0022(5) -0.0004(4)
Te(1) 0.0293(5) 0.0214(5) 0.0246(5) 0.0021(4) 0.0044(4) -0.0011(4)
Te(2) 0.0273(5) 0.0220(5) 0.0230(5) 0.0019(4) -0.0011(4) 0.0003(4)
C(1) 0.040(8) 0.013(6) 0.022(7) -0.010(6) -0.003(6) -0.003(6)
C(2) 0.047(10) 0.021(8) 0.035(9) -0.004(7) -0.021(8) -0.011(7)
C(3) 0.028(8) 0.033(9) 0.061(13) -0.005(7) 0.007(9) -0.016(9)
C(4) 0.031(8) 0.034(9) 0.036(9) -0.012(7) -0.011(7) -0.002(7)
C(5) 0.040(9) 0.031(9) 0.026(8) -0.013(7) -0.001(7) -0.009(7)
C(6) 0.027(8) 0.033(9) 0.031(9) 0.002(7) -0.004(7) -0.001(7)
C(7) 0.033(8) 0.022(7) 0.020(7) 0.004(6) 0.002(6) -0.003(6)
C(8) 0.044(9) 0.028(8) 0.017(7) -0.004(7) -0.011(7) -0.002(6)
C(9) 0.018(6) 0.028(8) 0.035(9) -0.000(6) 0.001(6) -0.009(7)
C(10) 0.033(8) 0.024(7) 0.023(8) -0.011(6) 0.000(6) -0.011(6)
C(11) 0.038(9) 0.050(11) 0.039(10) 0.009(8) -0.005(8) -0.035(9)
C(12) 0.024(7) 0.049(10) 0.026(8) -0.006(7) 0.005(6) -0.010(7)
C(13) 0.024(7) 0.045(9) 0.013(6) 0.000(7) 0.010(6) -0.003(6)
C(14) 0.033(9) 0.033(9) 0.044(10) -0.001(7) -0.016(8) 0.002(8)
C(15) 0.030(8) 0.041(10) 0.040(10) 0.012(7) -0.005(7) -0.009(8)
C(16) 0.055(11) 0.034(9) 0.031(9) 0.006(8) 0.007(8) 0.014(8)
C(17) 0.037(8) 0.025(8) 0.028(8) -0.011(7) 0.010(7) 0.005(6)
C(18) 0.038(8) 0.025(7) 0.006(6) 0.004(6) 0.002(6) -0.006(5)
C(21) 0.019(6) 0.022(7) 0.040(9) 0.002(6) 0.002(6) 0.010(7)
C(22) 0.033(9) 0.019(8) 0.057(12) 0.003(6) -0.010(9) 0.006(7)
C(23) 0.028(7) 0.027(8) 0.042(10) 0.006(6) 0.020(7) 0.016(7)
C(24) 0.020(6) 0.036(8) 0.021(7) -0.002(6) 0.002(6) 0.013(6)
C(25) 0.027(7) 0.032(8) 0.029(8) -0.000(6) -0.000(6) 0.021(7)
C(26) 0.026(7) 0.038(9) 0.018(7) -0.009(7) 0.004(6) 0.013(7)
C(27) 0.041(9) 0.031(8) 0.026(8) 0.003(7) 0.006(7) 0.000(7)
C(28) 0.024(7) 0.021(7) 0.028(8) 0.008(6) 0.008(6) 0.005(6)
C(29) 0.027(7) 0.021(7) 0.017(7) -0.004(6) -0.005(6) 0.003(5)
C(30) 0.024(7) 0.016(6) 0.026(7) -0.002(5) 0.003(6) 0.002(6)
C(31) 0.019(6) 0.045(10) 0.027(8) -0.003(7) -0.008(6) 0.021(7)
C(32) 0.033(9) 0.039(10) 0.043(11) 0.003(8) -0.016(8) -0.003(8)
C(33) 0.015(6) 0.027(7) 0.027(8) 0.006(6) 0.003(6) -0.007(6)
C(34) 0.020(7) 0.031(8) 0.031(8) 0.006(6) 0.002(6) -0.004(7)
C(35) 0.022(7) 0.030(8) 0.023(7) 0.009(6) 0.003(6) -0.004(6)
C(36) 0.039(9) 0.017(7) 0.026(8) -0.002(6) -0.001(7) -0.004(6)
C(37) 0.038(9) 0.024(8) 0.039(10) -0.006(7) 0.007(8) -0.006(7)
C(38) 0.024(7) 0.025(7) 0.026(8) -0.004(6) 0.004(6) -0.002(6)

loop_
_atom_type_symbol
_atom_type_description
_atom_type_scat_dispersion_real
_atom_type_scat_dispersion_imag
_atom_type_scat_source
C C 0.003 0.002
;
International Tables for Crystallography
(1992, Vol. C, Tables 4.2.6.8 and 6.1.1.4)
;
H H 0.000 0.000
;
International Tables for Crystallography
(1992, Vol. C, Table 6.1.1.4)
;
I I -0.474 1.812
;
International Tables for Crystallography
(1992, Vol. C, Tables 4.2.6.8 and 6.1.1.4)
;
Te Te -0.531 1.675
;
International Tables for Crystallography
(1992, Vol. C, Tables 4.2.6.8 and 6.1.1.4)
;

loop_
_geom_angle_atom_site_label_1
_geom_angle_atom_site_label_2
_geom_angle_atom_site_label_3
_geom_angle
_geom_angle_publ_flag
C(9) Te(1) C(13) 95.1(6) yes
C(29) Te(2) C(33) 94.4(6) yes
I(1) C(1) C(2) 115.1(11) yes
I(1) C(1) C(10) 124.6(12) yes
C(2) C(1) C(10) 119.9(15) yes
C(1) C(2) C(3) 124.2(16) yes
C(2) C(3) C(4) 118.9(17) yes
C(3) C(4) C(5) 118.0(17) yes
C(3) C(4) C(11) 133.2(17) yes
C(5) C(4) C(11) 108.8(15) yes
C(4) C(5) C(6) 110.4(15) yes
C(4) C(5) C(10) 124.0(16) yes
C(6) C(5) C(10) 125.6(16) yes
C(5) C(6) C(7) 115.4(15) yes
C(5) C(6) C(12) 107.4(15) yes
C(7) C(6) C(12) 137.2(16) yes
C(6) C(7) C(8) 120.9(15) yes
C(7) C(8) C(9) 121.8(15) yes
Te(1) C(9) C(8) 115.3(12) yes
Te(1) C(9) C(10) 123.2(12) yes
C(8) C(9) C(10) 121.4(15) yes
C(1) C(10) C(5) 114.7(14) yes
C(1) C(10) C(9) 130.5(15) yes
C(5) C(10) C(9) 114.8(14) yes
C(4) C(11) C(12) 103.9(15) yes
C(6) C(12) C(11) 109.3(15) yes
Te(1) C(13) C(14) 119.0(13) yes
Te(1) C(13) C(18) 118.6(11) yes
C(14) C(13) C(18) 121.8(16) yes
C(13) C(14) C(15) 118.7(17) yes
C(14) C(15) C(16) 121.8(17) yes
C(15) C(16) C(17) 119.8(17) yes
C(16) C(17) C(18) 119.0(16) yes
C(13) C(18) C(17) 118.6(15) yes
I(2) C(21) C(22) 115.4(12) yes
I(2) C(21) C(30) 123.7(11) yes
C(22) C(21) C(30) 120.8(15) yes
C(21) C(22) C(23) 124.4(16) yes
C(22) C(23) C(24) 117.1(15) yes
C(23) C(24) C(25) 117.4(14) yes
C(23) C(24) C(31) 131.8(14) yes
C(25) C(24) C(31) 110.8(14) yes
C(24) C(25) C(26) 109.8(14) yes
C(24) C(25) C(30) 126.2(15) yes
C(26) C(25) C(30) 124.1(14) yes
C(25) C(26) C(27) 117.6(15) yes
C(25) C(26) C(32) 110.1(14) yes
C(27) C(26) C(32) 132.3(16) yes
C(26) C(27) C(28) 121.2(15) yes
C(27) C(28) C(29) 123.0(14) yes
Te(2) C(29) C(28) 117.1(11) yes
Te(2) C(29) C(30) 124.4(10) yes
C(28) C(29) C(30) 118.1(13) yes
C(21) C(30) C(25) 113.8(13) yes
C(21) C(30) C(29) 130.3(14) yes
C(25) C(30) C(29) 115.8(13) yes
C(24) C(31) C(32) 105.2(13) yes
C(26) C(32) C(31) 104.1(15) yes
Te(2) C(33) C(34) 121.0(11) yes
Te(2) C(33) C(38) 120.6(11) yes
C(34) C(33) C(38) 118.2(14) yes
C(33) C(34) C(35) 120.8(15) yes
C(34) C(35) C(36) 121.6(14) yes
C(35) C(36) C(37) 119.3(14) yes
C(36) C(37) C(38) 118.1(15) yes
C(33) C(38) C(37) 121.9(15) yes
C(1) C(2) H(2) 117.881 yes
C(3) C(2) H(2) 117.873 yes
C(2) C(3) H(3) 120.557 yes
C(4) C(3) H(3) 120.548 yes
C(6) C(7) H(7) 119.566 yes
C(8) C(7) H(7) 119.574 yes
C(7) C(8) H(8) 119.100 yes
C(9) C(8) H(8) 119.104 yes
C(4) C(11) H(11A) 110.973 yes
C(4) C(11) H(11B) 110.975 yes
C(12) C(11) H(11A) 111.002 yes
C(12) C(11) H(11B) 110.990 yes
H(11A) C(11) H(11B) 108.983 yes
C(6) C(12) H(12A) 109.806 yes
C(6) C(12) H(12B) 109.822 yes
C(11) C(12) H(12A) 109.793 yes
C(11) C(12) H(12B) 109.808 yes
H(12A) C(12) H(12B) 108.253 yes
C(13) C(14) H(14) 120.639 yes
C(15) C(14) H(14) 120.647 yes
C(14) C(15) H(15) 119.084 yes
C(16) C(15) H(15) 119.068 yes
C(15) C(16) H(16) 120.094 yes
C(17) C(16) H(16) 120.107 yes
C(16) C(17) H(17) 120.521 yes
C(18) C(17) H(17) 120.517 yes
C(13) C(18) H(18) 120.697 yes
C(17) C(18) H(18) 120.703 yes
C(21) C(22) H(22) 117.800 yes
C(23) C(22) H(22) 117.796 yes
C(22) C(23) H(23) 121.444 yes
C(24) C(23) H(23) 121.434 yes
C(26) C(27) H(27) 119.374 yes
C(28) C(27) H(27) 119.385 yes
C(27) C(28) H(28) 118.483 yes
C(29) C(28) H(28) 118.483 yes
C(24) C(31) H(31A) 110.706 yes
C(24) C(31) H(31B) 110.698 yes
C(32) C(31) H(31A) 110.708 yes
C(32) C(31) H(31B) 110.704 yes
H(31A) C(31) H(31B) 108.819 yes
C(26) C(32) H(32A) 110.947 yes
C(26) C(32) H(32B) 110.948 yes
C(31) C(32) H(32A) 110.942 yes
C(31) C(32) H(32B) 110.946 yes
H(32A) C(32) H(32B) 108.957 yes
C(33) C(34) H(34) 119.577 yes
C(35) C(34) H(34) 119.581 yes
C(34) C(35) H(35) 119.213 yes
C(36) C(35) H(35) 119.222 yes
C(35) C(36) H(36) 120.330 yes
C(37) C(36) H(36) 120.332 yes
C(36) C(37) H(37) 120.942 yes
C(38) C(37) H(37) 120.935 yes
C(33) C(38) H(38) 119.071 yes
C(37) C(38) H(38) 119.066 yes

loop_
_geom_bond_atom_site_label_1
_geom_bond_atom_site_label_2
_geom_bond_distance
_geom_bond_publ_flag
I(1) C(1) 2.058(16) yes
I(2) C(21) 2.067(16) yes
Te(1) C(9) 2.176(17) yes
Te(1) C(13) 2.151(18) yes
Te(2) C(29) 2.154(15) yes
Te(2) C(33) 2.109(15) yes
C(1) C(2) 1.37(2) yes
C(1) C(10) 1.44(2) yes
C(2) C(3) 1.37(3) yes
C(3) C(4) 1.39(3) yes
C(4) C(5) 1.41(2) yes
C(4) C(11) 1.50(3) yes
C(5) C(6) 1.42(2) yes
C(5) C(10) 1.43(2) yes
C(6) C(7) 1.40(2) yes
C(6) C(12) 1.45(2) yes
C(7) C(8) 1.44(2) yes
C(8) C(9) 1.34(2) yes
C(9) C(10) 1.44(2) yes
C(11) C(12) 1.48(3) yes
C(13) C(14) 1.37(2) yes
C(13) C(18) 1.41(2) yes
C(14) C(15) 1.35(3) yes
C(15) C(16) 1.40(3) yes
C(16) C(17) 1.38(3) yes
C(17) C(18) 1.40(2) yes
C(21) C(22) 1.40(2) yes
C(21) C(30) 1.43(2) yes
C(22) C(23) 1.37(3) yes
C(23) C(24) 1.45(2) yes
C(24) C(25) 1.39(2) yes
C(24) C(31) 1.50(2) yes
C(25) C(26) 1.40(2) yes
C(25) C(30) 1.42(2) yes
C(26) C(27) 1.37(2) yes
C(26) C(32) 1.52(2) yes
C(27) C(28) 1.39(2) yes
C(28) C(29) 1.38(2) yes
C(29) C(30) 1.47(2) yes
C(31) C(32) 1.53(3) yes
C(33) C(34) 1.38(2) yes
C(33) C(38) 1.41(2) yes
C(34) C(35) 1.38(2) yes
C(35) C(36) 1.37(2) yes
C(36) C(37) 1.43(2) yes
C(37) C(38) 1.39(2) yes
C(2) H(2) 0.950 yes
C(3) H(3) 0.950 yes
C(7) H(7) 0.950 yes
C(8) H(8) 0.950 yes
C(11) H(11A) 0.990 yes
C(11) H(11B) 0.990 yes
C(12) H(12A) 0.990 yes
C(12) H(12B) 0.990 yes
C(14) H(14) 0.950 yes
C(15) H(15) 0.950 yes
C(16) H(16) 0.950 yes
C(17) H(17) 0.950 yes
C(18) H(18) 0.950 yes
C(22) H(22) 0.950 yes
C(23) H(23) 0.950 yes
C(27) H(27) 0.950 yes
C(28) H(28) 0.950 yes
C(31) H(31A) 0.990 yes
C(31) H(31B) 0.990 yes
C(32) H(32A) 0.990 yes
C(32) H(32B) 0.990 yes
C(34) H(34) 0.950 yes
C(35) H(35) 0.950 yes
C(36) H(36) 0.950 yes
C(37) H(37) 0.950 yes
C(38) H(38) 0.950 yes

loop_
_geom_contact_atom_site_label_1
_geom_contact_atom_site_label_2
_geom_contact_distance
_geom_contact_publ_flag
_geom_contact_site_symmetry_2
I(1) Te(1) 3.3721(17) yes .
I(2) Te(2) 3.3774(17) yes .
I(2) C(29) 3.577(14) yes .
C(1) C(4) 2.82(2) yes .
C(2) C(5) 2.72(2) yes .
C(3) C(10) 2.87(2) yes .
C(5) C(8) 2.75(2) yes .
C(6) C(9) 2.86(2) yes .
C(7) C(10) 2.85(2) yes .
C(8) C(13) 3.11(2) yes .
C(13) C(16) 2.75(3) yes .
C(14) C(17) 2.80(2) yes .
C(15) C(18) 2.76(2) yes .
C(21) C(24) 2.83(2) yes .
C(22) C(25) 2.72(2) yes .
C(23) C(30) 2.91(2) yes .
C(24) C(27) 3.56(2) yes .
C(25) C(28) 2.74(2) yes .
C(26) C(29) 2.86(2) yes .
C(27) C(30) 2.84(2) yes .
C(28) C(33) 3.08(2) yes .
C(33) C(36) 2.80(2) yes .
C(34) C(37) 2.80(2) yes .
C(35) C(38) 2.76(2) yes .
C(22) C(31) 3.57(2) yes 3_565
C(28) C(31) 3.53(2) yes 1_655
C(31) C(22) 3.57(2) yes 3_565
C(31) C(28) 3.53(2) yes 1_455
I(1) H(2) 2.8849 yes .
I(2) H(22) 2.9184 yes .
Te(1) H(8) 2.9624 yes .
Te(1) H(14) 3.0909 yes .
Te(1) H(18) 3.1121 yes .
Te(2) H(28) 3.0187 yes .
Te(2) H(34) 3.0961 yes .
Te(2) H(38) 3.1069 yes .
C(1) H(3) 3.2746 yes .
C(3) H(11A) 2.9878 yes .
C(3) H(11B) 2.9651 yes .
C(4) H(2) 3.2299 yes .
C(4) H(12A) 3.0468 yes .
C(4) H(12B) 2.9939 yes .
C(5) H(3) 3.2729 yes .
C(5) H(7) 3.2526 yes .
C(5) H(11A) 3.0193 yes .
C(5) H(11B) 3.0464 yes .
C(5) H(12A) 3.0079 yes .
C(5) H(12B) 2.9536 yes .
C(6) H(8) 3.3101 yes .
C(6) H(11A) 3.0330 yes .
C(6) H(11B) 3.0825 yes .
C(7) H(12A) 2.9549 yes .
C(7) H(12B) 2.9687 yes .
C(9) H(7) 3.2712 yes .
C(10) H(2) 3.2849 yes .
C(10) H(8) 3.2850 yes .
C(11) H(3) 2.9178 yes .
C(12) H(7) 2.9358 yes .
C(13) H(8) 2.4581 yes .
C(13) H(15) 3.1969 yes .
C(13) H(17) 3.2756 yes .
C(14) H(8) 2.8942 yes .
C(14) H(16) 3.2486 yes .
C(14) H(18) 3.2794 yes .
C(15) H(17) 3.2700 yes .
C(16) H(14) 3.2603 yes .
C(16) H(18) 3.2600 yes .
C(17) H(15) 3.2593 yes .
C(18) H(8) 3.1069 yes .
C(18) H(14) 3.2844 yes .
C(18) H(16) 3.2588 yes .
C(21) H(23) 3.3067 yes .
C(23) H(31A) 3.0038 yes .
C(23) H(31B) 2.9816 yes .
C(24) H(22) 3.2691 yes .
C(24) H(32A) 3.0802 yes .
C(24) H(32B) 3.0571 yes .
C(25) H(23) 3.3004 yes .
C(25) H(27) 3.2357 yes .
C(25) H(31A) 3.0366 yes .
C(25) H(31B) 3.0439 yes .
C(25) H(32A) 3.0722 yes .
C(25) H(32B) 3.0432 yes .
C(26) H(28) 3.2503 yes .
C(26) H(31A) 3.0594 yes .
C(26) H(31B) 3.0830 yes .
C(27) H(32A) 2.9617 yes .
C(27) H(32B) 2.9703 yes .
C(29) H(27) 3.2792 yes .
C(30) H(22) 3.2974 yes .
C(30) H(28) 3.3059 yes .
C(31) H(23) 2.9597 yes .
C(32) H(27) 2.8780 yes .
C(33) H(28) 2.4603 yes .
C(33) H(35) 3.2492 yes .
C(33) H(37) 3.3028 yes .
C(34) H(28) 2.9010 yes .
C(34) H(36) 3.2557 yes .
C(34) H(38) 3.2508 yes .
C(35) H(37) 3.2800 yes .
C(36) H(34) 3.2510 yes .
C(36) H(38) 3.2746 yes .
C(37) H(35) 3.2775 yes .
C(38) H(28) 3.0095 yes .
C(38) H(34) 3.2582 yes .
C(38) H(36) 3.2758 yes .
H(2) H(3) 2.3001 yes .
H(3) H(11A) 3.0903 yes .
H(3) H(11B) 3.0104 yes .
H(7) H(8) 2.3708 yes .
H(7) H(12A) 3.0197 yes .
H(7) H(12B) 3.0955 yes .
H(8) H(14) 3.1172 yes .
H(8) H(18) 3.4507 yes .
H(11A) H(12A) 2.1766 yes .
H(11A) H(12B) 2.7235 yes .
H(11B) H(12A) 2.6857 yes .
H(11B) H(12B) 2.1754 yes .
H(14) H(15) 2.2929 yes .
H(15) H(16) 2.3392 yes .
H(16) H(17) 2.3439 yes .
H(17) H(18) 2.3683 yes .
H(22) H(23) 2.3138 yes .
H(23) H(31A) 3.1019 yes .
H(23) H(31B) 3.0467 yes .
H(27) H(28) 2.3125 yes .
H(27) H(32A) 2.9814 yes .
H(27) H(32B) 3.0347 yes .
H(28) H(34) 3.1789 yes .
H(28) H(38) 3.3334 yes .
H(31A) H(32A) 2.2298 yes .
H(31A) H(32B) 2.7586 yes .
H(31B) H(32A) 2.7425 yes .
H(31B) H(32B) 2.2300 yes .
H(34) H(35) 2.3094 yes .
H(35) H(36) 2.3178 yes .
H(36) H(37) 2.3964 yes .
H(37) H(38) 2.3361 yes .
I(1) H(3) 3.5943 yes 1_655
I(1) H(36) 3.3330 yes 2_755
I(1) H(37) 3.5872 yes 2_655
I(2) H(16) 3.2412 yes 2_755
I(2) H(17) 3.5508 yes 2_655
I(2) H(31A) 3.2664 yes 3_565
C(1) H(11A) 2.8756 yes 3_666
C(2) H(11A) 2.8149 yes 3_666
C(2) H(12A) 3.0855 yes 3_666
C(2) H(36) 3.1725 yes 2_655
C(2) H(37) 3.4012 yes 2_655
C(3) H(11A) 3.4904 yes 3_566
C(3) H(11A) 3.0797 yes 3_666
C(3) H(11B) 3.4366 yes 3_566
C(3) H(12A) 3.3590 yes 3_666
C(3) H(36) 3.3807 yes 2_655
C(4) H(11A) 3.2754 yes 3_666
C(5) H(11A) 3.3074 yes 3_666
C(5) H(11B) 3.5553 yes 1_655
C(5) H(14) 3.1464 yes 1_455
C(6) H(11B) 3.3362 yes 1_655
C(6) H(14) 3.2565 yes 1_455
C(7) H(11B) 2.9318 yes 1_655
C(7) H(12B) 3.3938 yes 1_655
C(7) H(14) 3.1601 yes 1_455
C(7) H(32B) 3.0117 yes 4_655
C(8) H(11B) 2.9011 yes 1_655
C(8) H(12B) 3.2977 yes 1_655
C(8) H(14) 2.9388 yes 1_455
C(8) H(15) 3.5880 yes 1_455
C(8) H(27) 3.5803 yes 4_655
C(8) H(32B) 3.3063 yes 4_655
C(9) H(11B) 3.1823 yes 1_655
C(9) H(14) 2.8980 yes 1_455
C(10) H(11A) 3.1895 yes 3_666
C(10) H(11B) 3.5053 yes 1_655
C(10) H(14) 3.0671 yes 1_455
C(11) H(3) 3.0388 yes 3_566
C(12) H(27) 3.4471 yes 4_555
C(12) H(35) 3.1586 yes 4_455
C(13) H(38) 3.0100 yes 1_655
C(14) H(18) 3.4691 yes 1_655
C(14) H(27) 3.5102 yes 4_655
C(14) H(38) 3.1379 yes 1_655
C(15) H(18) 3.1784 yes 1_655
C(15) H(27) 3.4126 yes 4_655
C(15) H(32A) 3.4687 yes 4_755
C(15) H(32B) 3.2548 yes 4_755
C(15) H(38) 3.2609 yes 1_655
C(16) H(22) 3.1502 yes 2_645
C(16) H(32A) 3.1022 yes 4_655
C(16) H(37) 3.1944 yes 1_655
C(16) H(38) 3.2477 yes 1_655
C(17) H(15) 3.4582 yes 1_455
C(17) H(22) 3.3264 yes 2_645
C(17) H(32A) 2.8185 yes 4_655
C(17) H(37) 3.5135 yes 1_655
C(17) H(38) 3.1657 yes 1_655
C(18) H(15) 3.1524 yes 1_455
C(18) H(32A) 3.2781 yes 4_655
C(18) H(38) 2.9848 yes 1_655
C(21) H(31A) 2.9279 yes 3_565
C(22) H(16) 3.4549 yes 2_655
C(22) H(31A) 2.8422 yes 3_565
C(23) H(31A) 3.5392 yes 3_465
C(23) H(31A) 3.5219 yes 3_565
C(23) H(31B) 3.5648 yes 3_465
C(25) H(31B) 3.5098 yes 1_655
C(25) H(34) 3.0224 yes 1_455
C(26) H(7) 3.5766 yes 4_454
C(26) H(31B) 3.2880 yes 1_655
C(26) H(34) 3.0881 yes 1_455
C(27) H(7) 3.5795 yes 4_454
C(27) H(12B) 3.2347 yes 4_554
C(27) H(31B) 2.8688 yes 1_655
C(27) H(32B) 3.4173 yes 1_655
C(27) H(34) 3.0126 yes 1_455
C(27) H(35) 3.5066 yes 1_455
C(28) H(12B) 3.5810 yes 4_554
C(28) H(31B) 2.7743 yes 1_655
C(28) H(32B) 3.2743 yes 1_655
C(28) H(34) 2.8441 yes 1_455
C(28) H(35) 3.3738 yes 1_455
C(29) H(31B) 3.0843 yes 1_655
C(29) H(34) 2.8123 yes 1_455
C(30) H(31B) 3.4488 yes 1_655
C(30) H(34) 2.9400 yes 1_455
C(31) H(15) 3.3914 yes 4_354
C(31) H(22) 3.5647 yes 3_565
C(31) H(23) 3.0352 yes 3_465
C(32) H(7) 3.3314 yes 4_454
C(32) H(8) 3.4862 yes 4_454
C(32) H(15) 2.8368 yes 4_354
C(32) H(28) 3.5998 yes 1_455
C(33) H(18) 2.9291 yes .
C(34) H(7) 3.5087 yes 4_554
C(34) H(18) 3.0778 yes .
C(34) H(38) 3.4613 yes 1_655
C(35) H(7) 3.2508 yes 4_554
C(35) H(12B) 3.3705 yes 4_654
C(35) H(18) 3.2419 yes .
C(35) H(38) 3.1441 yes 1_655
C(36) H(2) 2.9717 yes 2_645
C(36) H(12A) 3.1975 yes 4_554
C(36) H(17) 3.2732 yes .
C(36) H(18) 3.2650 yes .
C(37) H(2) 3.0088 yes 2_645
C(37) H(12A) 3.0586 yes 4_554
C(37) H(17) 3.4670 yes .
C(37) H(18) 3.0829 yes .
C(37) H(35) 3.4415 yes 1_455
C(38) H(18) 2.8951 yes .
C(38) H(35) 3.1221 yes 1_455
H(2) C(36) 2.9717 yes 2_655
H(2) C(37) 3.0088 yes 2_655
H(2) H(11A) 3.1944 yes 3_666
H(2) H(12A) 2.8431 yes 3_666
H(2) H(36) 2.4116 yes 2_655
H(2) H(37) 2.5035 yes 2_655
H(3) I(1) 3.5943 yes 1_455
H(3) C(11) 3.0388 yes 3_566
H(3) H(11A) 2.5944 yes 3_566
H(3) H(11B) 2.5905 yes 3_566
H(3) H(12A) 3.3953 yes 3_666
H(3) H(36) 2.8822 yes 2_655
H(7) C(26) 3.5766 yes 4_655
H(7) C(27) 3.5795 yes 4_655
H(7) C(32) 3.3314 yes 4_655
H(7) C(34) 3.5087 yes 4_555
H(7) C(35) 3.2508 yes 4_555
H(7) H(11B) 3.2553 yes 1_655
H(7) H(12B) 3.1781 yes 1_655
H(7) H(27) 3.4719 yes 4_555
H(7) H(27) 3.2806 yes 4_655
H(7) H(28) 2.9698 yes 4_555
H(7) H(32B) 2.4877 yes 4_655
H(7) H(35) 3.3028 yes 4_555
H(8) C(32) 3.4862 yes 4_655
H(8) H(11B) 3.2664 yes 1_655
H(8) H(12B) 3.0622 yes 1_655
H(8) H(14) 3.3930 yes 1_455
H(8) H(15) 3.4711 yes 1_455
H(8) H(27) 2.8460 yes 4_655
H(8) H(32A) 3.2902 yes 4_655
H(8) H(32B) 2.9974 yes 4_655
H(11A) C(1) 2.8756 yes 3_666
H(11A) C(2) 2.8149 yes 3_666
H(11A) C(3) 3.4904 yes 3_566
H(11A) C(3) 3.0797 yes 3_666
H(11A) C(4) 3.2754 yes 3_666
H(11A) C(5) 3.3074 yes 3_666
H(11A) C(10) 3.1895 yes 3_666
H(11A) H(2) 3.1944 yes 3_666
H(11A) H(3) 2.5944 yes 3_566
H(11B) C(3) 3.4366 yes 3_566
H(11B) C(5) 3.5553 yes 1_455
H(11B) C(6) 3.3362 yes 1_455
H(11B) C(7) 2.9318 yes 1_455
H(11B) C(8) 2.9011 yes 1_455
H(11B) C(9) 3.1823 yes 1_455
H(11B) C(10) 3.5053 yes 1_455
H(11B) H(3) 2.5905 yes 3_566
H(11B) H(7) 3.2553 yes 1_455
H(11B) H(8) 3.2664 yes 1_455
H(12A) C(2) 3.0855 yes 3_666
H(12A) C(3) 3.3590 yes 3_666
H(12A) C(36) 3.1975 yes 4_555
H(12A) C(37) 3.0586 yes 4_555
H(12A) H(2) 2.8431 yes 3_666
H(12A) H(3) 3.3953 yes 3_666
H(12A) H(35) 2.9039 yes 4_455
H(12A) H(36) 3.2838 yes 4_555
H(12A) H(37) 3.0770 yes 4_555
H(12B) C(7) 3.3938 yes 1_455
H(12B) C(8) 3.2977 yes 1_455
H(12B) C(27) 3.2347 yes 4_555
H(12B) C(28) 3.5810 yes 4_555
H(12B) C(35) 3.3705 yes 4_455
H(12B) H(7) 3.1781 yes 1_455
H(12B) H(8) 3.0622 yes 1_455
H(12B) H(27) 2.5917 yes 4_555
H(12B) H(28) 3.2321 yes 4_555
H(12B) H(35) 2.5769 yes 4_455
H(14) C(5) 3.1464 yes 1_655
H(14) C(6) 3.2565 yes 1_655
H(14) C(7) 3.1601 yes 1_655
H(14) C(8) 2.9388 yes 1_655
H(14) C(9) 2.8980 yes 1_655
H(14) C(10) 3.0671 yes 1_655
H(14) H(8) 3.3930 yes 1_655
H(14) H(18) 3.3564 yes 1_655
H(15) C(8) 3.5880 yes 1_655
H(15) C(17) 3.4582 yes 1_655
H(15) C(18) 3.1524 yes 1_655
H(15) C(31) 3.3914 yes 4_755
H(15) C(32) 2.8368 yes 4_755
H(15) H(8) 3.4711 yes 1_655
H(15) H(17) 3.3331 yes 1_655
H(15) H(18) 2.8499 yes 1_655
H(15) H(27) 3.4551 yes 4_655
H(15) H(31A) 3.4061 yes 4_755
H(15) H(31B) 3.2989 yes 4_755
H(15) H(32A) 2.5379 yes 4_755
H(15) H(32B) 2.4487 yes 4_755
H(16) I(2) 3.2412 yes 2_745
H(16) C(22) 3.4549 yes 2_645
H(16) H(22) 2.5814 yes 2_645
H(16) H(23) 3.5619 yes 2_645
H(16) H(31A) 3.4090 yes 4_755
H(16) H(32A) 3.4199 yes 4_655
H(16) H(37) 3.1067 yes 1_655
H(17) I(2) 3.5508 yes 2_645
H(17) C(36) 3.2732 yes .
H(17) C(37) 3.4670 yes .
H(17) H(15) 3.3331 yes 1_455
H(17) H(22) 2.8985 yes 2_645
H(17) H(32A) 2.9056 yes 4_655
H(17) H(36) 3.2815 yes .
H(17) H(37) 3.5845 yes .
H(18) C(14) 3.4691 yes 1_455
H(18) C(15) 3.1784 yes 1_455
H(18) C(33) 2.9291 yes .
H(18) C(34) 3.0778 yes .
H(18) C(35) 3.2419 yes .
H(18) C(36) 3.2650 yes .
H(18) C(37) 3.0829 yes .
H(18) C(38) 2.8951 yes .
H(18) H(14) 3.3564 yes 1_455
H(18) H(15) 2.8499 yes 1_455
H(18) H(34) 3.5957 yes .
H(18) H(38) 3.3298 yes .
H(18) H(38) 3.4032 yes 1_655
H(22) C(16) 3.1502 yes 2_655
H(22) C(17) 3.3264 yes 2_655
H(22) C(31) 3.5647 yes 3_565
H(22) H(16) 2.5814 yes 2_655
H(22) H(17) 2.8985 yes 2_655
H(22) H(31A) 2.8706 yes 3_565
H(22) H(32A) 3.0894 yes 3_565
H(23) C(31) 3.0352 yes 3_465
H(23) H(16) 3.5619 yes 2_655
H(23) H(23) 3.0262 yes 3_465
H(23) H(31A) 2.6120 yes 3_465
H(23) H(31B) 2.6854 yes 3_465
H(27) C(8) 3.5803 yes 4_454
H(27) C(12) 3.4471 yes 4_554
H(27) C(14) 3.5102 yes 4_454
H(27) C(15) 3.4126 yes 4_454
H(27) H(7) 3.2806 yes 4_454
H(27) H(7) 3.4719 yes 4_554
H(27) H(8) 2.8460 yes 4_454
H(27) H(12B) 2.5917 yes 4_554
H(27) H(15) 3.4551 yes 4_454
H(27) H(31B) 3.2180 yes 1_655
H(27) H(32B) 3.2045 yes 1_655
H(27) H(35) 3.5436 yes 1_455
H(28) C(32) 3.5998 yes 1_655
H(28) H(7) 2.9698 yes 4_554
H(28) H(12B) 3.2321 yes 4_554
H(28) H(31B) 3.1094 yes 1_655
H(28) H(32B) 2.9732 yes 1_655
H(28) H(34) 3.3431 yes 1_455
H(28) H(35) 3.2799 yes 1_455
H(31A) I(2) 3.2664 yes 3_565
H(31A) C(21) 2.9279 yes 3_565
H(31A) C(22) 2.8422 yes 3_565
H(31A) C(23) 3.5392 yes 3_465
H(31A) C(23) 3.5219 yes 3_565
H(31A) H(15) 3.4061 yes 4_354
H(31A) H(16) 3.4090 yes 4_354
H(31A) H(22) 2.8706 yes 3_565
H(31A) H(23) 2.6120 yes 3_465
H(31B) C(23) 3.5648 yes 3_465
H(31B) C(25) 3.5098 yes 1_455
H(31B) C(26) 3.2880 yes 1_455
H(31B) C(27) 2.8688 yes 1_455
H(31B) C(28) 2.7743 yes 1_455
H(31B) C(29) 3.0843 yes 1_455
H(31B) C(30) 3.4488 yes 1_455
H(31B) H(15) 3.2989 yes 4_354
H(31B) H(23) 2.6854 yes 3_465
H(31B) H(27) 3.2180 yes 1_455
H(31B) H(28) 3.1094 yes 1_455
H(32A) C(15) 3.4687 yes 4_354
H(32A) C(16) 3.1022 yes 4_454
H(32A) C(17) 2.8185 yes 4_454
H(32A) C(18) 3.2781 yes 4_454
H(32A) H(8) 3.2902 yes 4_454
H(32A) H(15) 2.5379 yes 4_354
H(32A) H(16) 3.4199 yes 4_454
H(32A) H(17) 2.9056 yes 4_454
H(32A) H(22) 3.0894 yes 3_565
H(32B) C(7) 3.0117 yes 4_454
H(32B) C(8) 3.3063 yes 4_454
H(32B) C(15) 3.2548 yes 4_354
H(32B) C(27) 3.4173 yes 1_455
H(32B) C(28) 3.2743 yes 1_455
H(32B) H(7) 2.4877 yes 4_454
H(32B) H(8) 2.9974 yes 4_454
H(32B) H(15) 2.4487 yes 4_354
H(32B) H(27) 3.2045 yes 1_455
H(32B) H(28) 2.9732 yes 1_455
H(34) C(25) 3.0224 yes 1_655
H(34) C(26) 3.0881 yes 1_655
H(34) C(27) 3.0126 yes 1_655
H(34) C(28) 2.8441 yes 1_655
H(34) C(29) 2.8123 yes 1_655
H(34) C(30) 2.9400 yes 1_655
H(34) H(18) 3.5957 yes .
H(34) H(28) 3.3431 yes 1_655
H(34) H(38) 3.3485 yes 1_655
H(35) C(12) 3.1586 yes 4_654
H(35) C(27) 3.5066 yes 1_655
H(35) C(28) 3.3738 yes 1_655
H(35) C(37) 3.4415 yes 1_655
H(35) C(38) 3.1221 yes 1_655
H(35) H(7) 3.3028 yes 4_554
H(35) H(12A) 2.9039 yes 4_654
H(35) H(12B) 2.5769 yes 4_654
H(35) H(27) 3.5436 yes 1_655
H(35) H(28) 3.2799 yes 1_655
H(35) H(37) 3.3656 yes 1_655
H(35) H(38) 2.7791 yes 1_655
H(36) I(1) 3.3330 yes 2_745
H(36) C(2) 3.1725 yes 2_645
H(36) C(3) 3.3807 yes 2_645
H(36) H(2) 2.4116 yes 2_645
H(36) H(3) 2.8822 yes 2_645
H(36) H(12A) 3.2838 yes 4_554
H(36) H(17) 3.2815 yes .
H(37) I(1) 3.5872 yes 2_645
H(37) C(2) 3.4012 yes 2_645
H(37) C(16) 3.1944 yes 1_455
H(37) C(17) 3.5135 yes 1_455
H(37) H(2) 2.5035 yes 2_645
H(37) H(12A) 3.0770 yes 4_554
H(37) H(16) 3.1067 yes 1_455
H(37) H(17) 3.5845 yes .
H(37) H(35) 3.3656 yes 1_455
H(38) C(13) 3.0100 yes 1_455
H(38) C(14) 3.1379 yes 1_455
H(38) C(15) 3.2609 yes 1_455
H(38) C(16) 3.2477 yes 1_455
H(38) C(17) 3.1657 yes 1_455
H(38) C(18) 2.9848 yes 1_455
H(38) C(34) 3.4613 yes 1_455
H(38) C(35) 3.1441 yes 1_455
H(38) H(18) 3.4032 yes 1_455
H(38) H(18) 3.3298 yes .
H(38) H(34) 3.3485 yes 1_455
H(38) H(35) 2.7791 yes 1_455

loop_
_geom_torsion_atom_site_label_1
_geom_torsion_atom_site_label_2
_geom_torsion_atom_site_label_3
_geom_torsion_atom_site_label_4
_geom_torsion
_geom_torsion_publ_flag
C(9) Te(1) C(13) C(14) -101.5(10) no
C(9) Te(1) C(13) C(18) 87.2(10) no
C(13) Te(1) C(9) C(8) 14.0(11) no
C(29) Te(2) C(33) C(34) 100.6(11) no
C(29) Te(2) C(33) C(38) -84.5(11) no
C(33) Te(2) C(29) C(28) -10.0(10) no
I(1) C(1) C(10) C(9) -12(2) no
C(2) C(1) C(10) C(5) -3(2) no
C(10) C(1) C(2) C(3) -0(3) no
C(1) C(2) C(3) C(4) 5(3) no
C(2) C(3) C(4) C(5) -5(3) no
C(3) C(4) C(5) C(10) 2(3) no
C(5) C(4) C(11) C(12) -2.2(18) no
C(11) C(4) C(5) C(6) -0.4(19) no
C(4) C(5) C(6) C(12) 2.9(19) no
C(4) C(5) C(10) C(1) 3(2) no
C(6) C(5) C(10) C(9) 5(2) no
C(10) C(5) C(6) C(7) -1(2) no
C(5) C(6) C(7) C(8) -4(2) no
C(5) C(6) C(12) C(11) -4.3(18) no
C(6) C(7) C(8) C(9) 5(2) no
C(7) C(8) C(9) C(10) -1(2) no
Te(1) C(9) C(10) C(1) -9(2) no
C(8) C(9) C(10) C(5) -4(2) no
C(4) C(11) C(12) C(6) 3.9(18) no
C(14) C(13) C(18) C(17) 5(2) no
C(18) C(13) C(14) C(15) -3(2) no
C(13) C(14) C(15) C(16) 3(3) no
C(14) C(15) C(16) C(17) -4(3) no
C(15) C(16) C(17) C(18) 5(3) no
C(16) C(17) C(18) C(13) -6(2) no
I(2) C(21) C(30) C(29) 7(2) no
C(22) C(21) C(30) C(25) 5(2) no
C(30) C(21) C(22) C(23) -2(3) no
C(21) C(22) C(23) C(24) -3(3) no
C(22) C(23) C(24) C(25) 4(2) no
C(23) C(24) C(25) C(30) -0(2) no
C(25) C(24) C(31) C(32) 0.6(16) no
C(31) C(24) C(25) C(26) 0.9(18) no
C(24) C(25) C(26) C(32) -2.1(18) no
C(24) C(25) C(30) C(21) -4(2) no
C(26) C(25) C(30) C(29) -2(2) no
C(30) C(25) C(26) C(27) -1(2) no
C(25) C(26) C(27) C(28) 3(2) no
C(25) C(26) C(32) C(31) 2.4(18) no
C(26) C(27) C(28) C(29) -3(2) no
C(27) C(28) C(29) C(30) -0(2) no
Te(2) C(29) C(30) C(21) 13(2) no
C(28) C(29) C(30) C(25) 2.4(19) no
C(24) C(31) C(32) C(26) -1.7(16) no
C(34) C(33) C(38) C(37) -2(2) no
C(38) C(33) C(34) C(35) 2(2) no
C(33) C(34) C(35) C(36) -1(2) no
C(34) C(35) C(36) C(37) -1(2) no
C(35) C(36) C(37) C(38) 1(2) no
C(36) C(37) C(38) C(33) 0(2) no
